data_8106610
loop_
_publ_author_name
'Liu, Li'
'Wu, Ming-Yuan'
'Huang, Chao'
'Teng, Ming-Gang'
'Cao, Jian-Xin'

_publ_section_title
;
 The crystal structure of
 4-bromo-N-cyclopropyl-2,5-difluorobenzenesulfonamide, C9H8BrF2NO2S
;
_journal_issue 4
_journal_name_full 'Zeitschrift f\"ur Kristallographie - New Crystal Structures'
_journal_page_first 585
_journal_page_last 586
_journal_paper_doi 10.1515/ncrs-2016-0352
_journal_volume 232
_journal_year 2017
_chemical_formula_sum 'C9 H8 Br F2 N O2 S'
_chemical_formula_weight 312.13
_space_group_crystal_system triclinic
_space_group_IT_number 2
_space_group_name_Hall '-P 1'
_space_group_name_H-M_alt 'P -1'
_atom_sites_solution_hydrogens mixed
_cell_angle_alpha 92.637(3)
_cell_angle_beta 111.201(2)
_cell_angle_gamma 105.856(2)
_cell_formula_units_Z 2
_cell_length_a 7.5277(6)
_cell_length_b 8.3730(7)
_cell_length_c 9.8785(9)
_cell_measurement_reflns_used 1258
_cell_measurement_temperature 273(2)
_cell_measurement_theta_max 24.64
_cell_measurement_theta_min 2.56
_cell_volume 551.08(8)
_computing_structure_refinement 'SHELXL-2014/7 (Sheldrick, 2014)'
_diffrn_ambient_temperature 273(2)
_diffrn_measured_fraction_theta_full 0.996
_diffrn_measured_fraction_theta_max 0.996
_diffrn_measurement_device_type CCD
_diffrn_radiation_type MoK\a
_diffrn_radiation_wavelength 0.71073
_diffrn_reflns_av_R_equivalents 0.0201
_diffrn_reflns_av_unetI/netI 0.0341
_diffrn_reflns_Laue_measured_fraction_full 0.996
_diffrn_reflns_Laue_measured_fraction_max 0.996
_diffrn_reflns_limit_h_max 8
_diffrn_reflns_limit_h_min -8
_diffrn_reflns_limit_k_max 9
_diffrn_reflns_limit_k_min -6
_diffrn_reflns_limit_l_max 11
_diffrn_reflns_limit_l_min -11
_diffrn_reflns_number 3574
_diffrn_reflns_point_group_measured_fraction_full 0.996
_diffrn_reflns_point_group_measured_fraction_max 0.996
_diffrn_reflns_theta_full 25.077
_diffrn_reflns_theta_max 25.077
_diffrn_reflns_theta_min 2.241
_exptl_absorpt_coefficient_mu 3.930
_exptl_absorpt_correction_type multi-scan
_exptl_absorpt_process_details sadabs
_exptl_crystal_colour colorless
_exptl_crystal_density_diffrn 1.881
_exptl_crystal_description Block
_exptl_crystal_F_000 308
_exptl_crystal_size_max 0.220
_exptl_crystal_size_mid 0.200
_exptl_crystal_size_min 0.150
_exptl_transmission_factor_max 0.864
_exptl_transmission_factor_min 0.864
_refine_diff_density_max 0.263
_refine_diff_density_min -0.335
_refine_diff_density_rms 0.076
_refine_ls_extinction_coef .
_refine_ls_extinction_method none
_refine_ls_goodness_of_fit_ref 1.054
_refine_ls_hydrogen_treatment mixed
_refine_ls_matrix_type full
_refine_ls_number_parameters 149
_refine_ls_number_reflns 1940
_refine_ls_number_restraints 0
_refine_ls_restrained_S_all 1.054
_refine_ls_R_factor_all 0.0444
_refine_ls_R_factor_gt 0.0330
_refine_ls_shift/su_max 0.000
_refine_ls_shift/su_mean 0.000
_refine_ls_structure_factor_coef Fsqd
_refine_ls_weighting_details 'w=1/[\s^2^(Fo^2^)+(0.0383P)^2^+0.1016P] where P=(Fo^2^+2Fc^2^)/3'
_refine_ls_weighting_scheme calc
_refine_ls_wR_factor_gt 0.0741
_refine_ls_wR_factor_ref 0.0787
_reflns_Friedel_coverage 0.000
_reflns_Friedel_fraction_full .
_reflns_Friedel_fraction_max .
_reflns_number_gt 1580
_reflns_number_total 1940
_reflns_threshold_expression 'I > 2\s(I)'
_cod_data_source_file suppl_ncrs-2016-0352_suppl.cif
_cod_data_source_block 1
_cod_database_code 8106610
_shelx_space_group_comment
;
The symmetry employed for this shelxl refinement is uniquely defined
by the following loop, which should always be used as a source of
symmetry information in preference to the above space-group names.
They are only intended as comments.
;
_shelx_estimated_absorpt_t_min 0.479
_shelx_estimated_absorpt_t_max 0.590

loop_
_space_group_symop_operation_xyz
'x, y, z'
'-x, -y, -z'

loop_
_atom_site_label
_atom_site_type_symbol
_atom_site_fract_x
_atom_site_fract_y
_atom_site_fract_z
_atom_site_U_iso_or_equiv
_atom_site_adp_type
_atom_site_occupancy
_atom_site_site_symmetry_order
_atom_site_calc_flag
_atom_site_refinement_flags_posn
_atom_site_refinement_flags_adp
_atom_site_refinement_flags_occupancy
_atom_site_disorder_assembly
_atom_site_disorder_group
H1N H 0.657(5) 0.053(4) 0.430(3) 0.030(9) Uiso 1 1 d . . . . .
Br1 Br 0.05704(5) 0.39942(5) -0.18303(4) 0.05545(17) Uani 1 1 d . . . . .
C1 C 0.2215(4) 0.3637(4) 0.0009(4) 0.0380(8) Uani 1 1 d . . . . .
C2 C 0.3573(5) 0.4963(4) 0.1075(4) 0.0383(8) Uani 1 1 d . . . . .
C3 C 0.4746(5) 0.4730(4) 0.2439(3) 0.0348(7) Uani 1 1 d . . . . .
H3 H 0.5662 0.5647 0.3145 0.042 Uiso 1 1 calc R U . . .
C4 C 0.4544(4) 0.3107(4) 0.2745(3) 0.0298(7) Uani 1 1 d . . . . .
C5 C 0.3187(4) 0.1787(4) 0.1658(4) 0.0351(7) Uani 1 1 d . . . . .
C6 C 0.2025(4) 0.2011(4) 0.0290(4) 0.0391(8) Uani 1 1 d . . . . .
H6 H 0.1136 0.1095 -0.0428 0.047 Uiso 1 1 calc R U . . .
N1 N 0.7084(4) 0.1475(4) 0.4356(3) 0.0372(7) Uani 1 1 d . . . . .
C8 C 0.8632(5) 0.1845(4) 0.3784(4) 0.0478(9) Uani 1 1 d . . . . .
H8 H 0.9786 0.2844 0.4309 0.057 Uiso 1 1 calc R U . . .
C9 C 0.9092(6) 0.0406(5) 0.3220(4) 0.0568(10) Uani 1 1 d . . . . .
H9A H 0.8276 -0.0718 0.3207 0.068 Uiso 1 1 calc R U . . .
H9B H 1.0486 0.0525 0.3421 0.068 Uiso 1 1 calc R U . . .
C10 C 0.8129(7) 0.1440(6) 0.2191(5) 0.0738(14) Uani 1 1 d . . . . .
H10A H 0.8935 0.2190 0.1765 0.089 Uiso 1 1 calc R U . . .
H10B H 0.6726 0.0946 0.1550 0.089 Uiso 1 1 calc R U . . .
O1 O 0.7408(3) 0.4390(3) 0.5240(2) 0.0443(6) Uani 1 1 d . . . . .
O2 O 0.4574(3) 0.1985(3) 0.5154(3) 0.0425(5) Uani 1 1 d . . . . .
F1 F 0.2979(3) 0.0193(2) 0.1936(2) 0.0539(5) Uani 1 1 d . . . . .
F2 F 0.3769(3) 0.6550(2) 0.0794(2) 0.0594(6) Uani 1 1 d . . . . .
S1 S 0.59626(11) 0.27917(9) 0.45233(8) 0.0328(2) Uani 1 1 d . . . . .

loop_
_atom_site_aniso_label
_atom_site_aniso_U_11
_atom_site_aniso_U_22
_atom_site_aniso_U_33
_atom_site_aniso_U_23
_atom_site_aniso_U_13
_atom_site_aniso_U_12
Br1 0.0513(2) 0.0702(3) 0.0407(2) 0.01927(19) 0.00860(17) 0.0235(2)
C1 0.0321(16) 0.051(2) 0.0325(18) 0.0116(16) 0.0125(14) 0.0155(15)
C2 0.0447(18) 0.0358(19) 0.041(2) 0.0129(15) 0.0214(16) 0.0160(15)
C3 0.0365(16) 0.0306(17) 0.0339(18) 0.0006(14) 0.0133(14) 0.0067(14)
C4 0.0299(15) 0.0305(17) 0.0288(17) 0.0041(13) 0.0118(13) 0.0085(13)
C5 0.0337(16) 0.0289(17) 0.0400(19) 0.0071(14) 0.0142(14) 0.0056(14)
C6 0.0331(16) 0.0375(19) 0.0364(19) 0.0003(15) 0.0076(14) 0.0038(15)
N1 0.0405(15) 0.0308(17) 0.0424(17) 0.0115(13) 0.0181(13) 0.0110(14)
C8 0.0430(19) 0.042(2) 0.062(3) 0.0063(18) 0.0284(18) 0.0083(16)
C9 0.062(2) 0.068(3) 0.065(3) 0.023(2) 0.037(2) 0.038(2)
C10 0.107(4) 0.097(4) 0.065(3) 0.044(3) 0.056(3) 0.068(3)
O1 0.0469(13) 0.0339(13) 0.0343(13) 0.0011(10) 0.0025(10) 0.0040(11)
O2 0.0527(13) 0.0413(13) 0.0425(14) 0.0113(11) 0.0275(11) 0.0158(11)
F1 0.0571(12) 0.0282(10) 0.0554(13) 0.0057(9) 0.0058(10) 0.0032(9)
F2 0.0797(15) 0.0379(11) 0.0587(14) 0.0195(10) 0.0204(12) 0.0226(11)
S1 0.0373(4) 0.0306(4) 0.0289(4) 0.0053(3) 0.0120(3) 0.0089(3)

loop_
_atom_type_symbol
_atom_type_description
_atom_type_scat_dispersion_real
_atom_type_scat_dispersion_imag
_atom_type_scat_source
C C 0.0033 0.0016 'International Tables Vol C Tables 4.2.6.8 and 6.1.1.4'
H H 0.0000 0.0000 'International Tables Vol C Tables 4.2.6.8 and 6.1.1.4'
Br Br -0.2901 2.4595 'International Tables Vol C Tables 4.2.6.8 and 6.1.1.4'
O O 0.0106 0.0060 'International Tables Vol C Tables 4.2.6.8 and 6.1.1.4'
S S 0.1246 0.1234 'International Tables Vol C Tables 4.2.6.8 and 6.1.1.4'
N N 0.0061 0.0033 'International Tables Vol C Tables 4.2.6.8 and 6.1.1.4'
F F 0.0171 0.0103 'International Tables Vol C Tables 4.2.6.8 and 6.1.1.4'

loop_
_geom_angle_atom_site_label_1
_geom_angle_atom_site_label_2
_geom_angle_atom_site_label_3
_geom_angle
_geom_angle_site_symmetry_1
_geom_angle_site_symmetry_3
C2 C1 C6 119.7(3) . .
C2 C1 Br1 121.1(2) . .
C6 C1 Br1 119.2(2) . .
F2 C2 C1 119.6(3) . .
F2 C2 C3 118.5(3) . .
C1 C2 C3 121.9(3) . .
C2 C3 C4 119.0(3) . .
C2 C3 H3 120.5 . .
C4 C3 H3 120.5 . .
C5 C4 C3 118.4(3) . .
C5 C4 S1 122.1(2) . .
C3 C4 S1 119.5(2) . .
F1 C5 C6 118.0(3) . .
F1 C5 C4 119.2(3) . .
C6 C5 C4 122.9(3) . .
C5 C6 C1 118.1(3) . .
C5 C6 H6 121.0 . .
C1 C6 H6 121.0 . .
C8 N1 S1 122.4(2) . .
C8 N1 H1N 114(2) . .
S1 N1 H1N 120(2) . .
N1 C8 C9 117.5(3) . .
N1 C8 C10 120.6(3) . .
C9 C8 C10 60.2(3) . .
N1 C8 H8 115.7 . .
C9 C8 H8 115.7 . .
C10 C8 H8 115.7 . .
C8 C9 C10 59.9(3) . .
C8 C9 H9A 117.8 . .
C10 C9 H9A 117.8 . .
C8 C9 H9B 117.8 . .
C10 C9 H9B 117.8 . .
H9A C9 H9B 114.9 . .
C8 C10 C9 59.9(3) . .
C8 C10 H10A 117.8 . .
C9 C10 H10A 117.8 . .
C8 C10 H10B 117.8 . .
C9 C10 H10B 117.8 . .
H10A C10 H10B 114.9 . .
O1 S1 O2 119.56(15) . .
O1 S1 N1 109.50(15) . .
O2 S1 N1 105.86(14) . .
O1 S1 C4 105.52(13) . .
O2 S1 C4 107.46(14) . .
N1 S1 C4 108.58(14) . .

loop_
_geom_bond_atom_site_label_1
_geom_bond_atom_site_label_2
_geom_bond_distance
_geom_bond_site_symmetry_2
Br1 C1 1.884(3) .
C1 C2 1.372(5) .
C1 C6 1.381(4) .
C2 F2 1.350(3) .
C2 C3 1.375(4) .
C3 C4 1.385(4) .
C3 H3 0.9300 .
C4 C5 1.378(4) .
C4 S1 1.771(3) .
C5 F1 1.354(3) .
C5 C6 1.373(4) .
C6 H6 0.9300 .
N1 C8 1.438(4) .
N1 S1 1.596(3) .
N1 H1N 0.77(3) .
C8 C9 1.479(5) .
C8 C10 1.478(6) .
C8 H8 0.9800 .
C9 C10 1.483(5) .
C9 H9A 0.9700 .
C9 H9B 0.9700 .
C10 H10A 0.9700 .
C10 H10B 0.9700 .
O1 S1 1.427(2) .
O2 S1 1.435(2) .

loop_
_geom_torsion_atom_site_label_1
_geom_torsion_atom_site_label_2
_geom_torsion_atom_site_label_3
_geom_torsion_atom_site_label_4
_geom_torsion
_geom_torsion_site_symmetry_1
_geom_torsion_site_symmetry_2
_geom_torsion_site_symmetry_3
_geom_torsion_site_symmetry_4
C6 C1 C2 F2 179.4(3) . . . .
Br1 C1 C2 F2 -1.5(4) . . . .
C6 C1 C2 C3 -1.0(5) . . . .
Br1 C1 C2 C3 178.1(2) . . . .
F2 C2 C3 C4 179.4(3) . . . .
C1 C2 C3 C4 -0.2(5) . . . .
C2 C3 C4 C5 0.9(4) . . . .
C2 C3 C4 S1 -177.2(2) . . . .
C3 C4 C5 F1 179.6(3) . . . .
S1 C4 C5 F1 -2.3(4) . . . .
C3 C4 C5 C6 -0.3(5) . . . .
S1 C4 C5 C6 177.7(2) . . . .
F1 C5 C6 C1 179.1(3) . . . .
C4 C5 C6 C1 -0.9(5) . . . .
C2 C1 C6 C5 1.6(5) . . . .
Br1 C1 C6 C5 -177.6(2) . . . .
S1 N1 C8 C9 -160.3(3) . . . .
S1 N1 C8 C10 -90.3(4) . . . .
N1 C8 C9 C10 111.3(4) . . . .
N1 C8 C10 C9 -106.2(4) . . . .
C8 N1 S1 O1 -48.6(3) . . . .
C8 N1 S1 O2 -178.8(3) . . . .
C8 N1 S1 C4 66.1(3) . . . .
C5 C4 S1 O1 170.5(3) . . . .
C3 C4 S1 O1 -11.5(3) . . . .
C5 C4 S1 O2 -60.9(3) . . . .
C3 C4 S1 O2 117.1(2) . . . .
C5 C4 S1 N1 53.2(3) . . . .
C3 C4 S1 N1 -128.8(2) . . . .
